data_1567820
loop_
_publ_author_name
'Rit, Arnab'
'Illam, Praseetha Mathoor'
'Tiwari, Chandra Shekhar'

_publ_section_title
;
 Towards New Coordination Modes of 1,2,3-Triazolylidene: Controlled by the
 Nature of 1st Metalation in a Heteroditopic Bis-NHC Ligand
;
_journal_name_full 'Chemical Science'
_journal_paper_doi 10.1039/D2SC05024B
_journal_year 2022
_chemical_formula_sum 'C10 H11 Au Br N3'
_chemical_formula_weight 450.09
_space_group_crystal_system triclinic
_space_group_IT_number 2
_space_group_name_Hall '-P 1'
_space_group_name_H-M_alt 'P -1'
_atom_sites_solution_hydrogens geom
_audit_creation_method SHELXL-2014/7
_audit_update_record
;
2022-05-31 deposited with the CCDC.	2022-10-21 downloaded from the CCDC.
;
_cell_angle_alpha 101.765(2)
_cell_angle_beta 104.967(2)
_cell_angle_gamma 97.601(2)
_cell_formula_units_Z 2
_cell_length_a 6.0635(2)
_cell_length_b 9.6309(4)
_cell_length_c 11.0320(5)
_cell_measurement_reflns_used 5768
_cell_measurement_temperature 296(2)
_cell_measurement_theta_max 26.32
_cell_measurement_theta_min 2.57
_cell_volume 597.54(4)
_computing_cell_refinement 'Bruker SAINT'
_computing_data_collection 'Bruker APEX2'
_computing_data_reduction 'Bruker SAINT'
_computing_molecular_graphics 'Bruker SHELXTL'
_computing_publication_material 'Bruker SHELXTL'
_computing_structure_refinement 'SHELXL-2014/7 (Sheldrick, 2014)'
_computing_structure_solution 'SHELXS-97 (Sheldrick 2008)'
_diffrn_ambient_temperature 296(2)
_diffrn_measured_fraction_theta_full 0.997
_diffrn_measured_fraction_theta_max 0.997
_diffrn_measurement_device_type 'Bruker APEX-II CCD'
_diffrn_measurement_method '\f and \w scans'
_diffrn_radiation_type MoK\a
_diffrn_radiation_wavelength 0.71073
_diffrn_reflns_av_R_equivalents 0.0301
_diffrn_reflns_av_unetI/netI 0.0292
_diffrn_reflns_Laue_measured_fraction_full 0.997
_diffrn_reflns_Laue_measured_fraction_max 0.997
_diffrn_reflns_limit_h_max 7
_diffrn_reflns_limit_h_min -5
_diffrn_reflns_limit_k_max 11
_diffrn_reflns_limit_k_min -11
_diffrn_reflns_limit_l_max 13
_diffrn_reflns_limit_l_min -13
_diffrn_reflns_number 7349
_diffrn_reflns_point_group_measured_fraction_full 0.997
_diffrn_reflns_point_group_measured_fraction_max 0.997
_diffrn_reflns_theta_full 25.000
_diffrn_reflns_theta_max 25.000
_diffrn_reflns_theta_min 1.973
_exptl_absorpt_coefficient_mu 15.624
_exptl_absorpt_correction_T_max 0.304
_exptl_absorpt_correction_T_min 0.203
_exptl_absorpt_correction_type multi-scan
_exptl_absorpt_process_details 'SADABS V2014/5(Bruker AXS.Inc)'
_exptl_crystal_colour colourless
_exptl_crystal_density_diffrn 2.502
_exptl_crystal_description Rectangular
_exptl_crystal_F_000 412
_exptl_crystal_size_max 0.150
_exptl_crystal_size_mid 0.120
_exptl_crystal_size_min 0.100
_refine_diff_density_max 1.980
_refine_diff_density_min -1.846
_refine_diff_density_rms 0.190
_refine_ls_extinction_coef 0.0116(10)
_refine_ls_extinction_expression Fc^*^=kFc[1+0.001xFc^2^\l^3^/sin(2\q)]^-1/4^
_refine_ls_extinction_method 'SHELXL-2014/7 (Sheldrick 2014'
_refine_ls_goodness_of_fit_ref 1.079
_refine_ls_hydrogen_treatment constr
_refine_ls_matrix_type full
_refine_ls_number_parameters 129
_refine_ls_number_reflns 2102
_refine_ls_number_restraints 0
_refine_ls_restrained_S_all 1.079
_refine_ls_R_factor_all 0.0373
_refine_ls_R_factor_gt 0.0340
_refine_ls_shift/su_max 0.001
_refine_ls_shift/su_mean 0.000
_refine_ls_structure_factor_coef Fsqd
_refine_ls_weighting_details 'w=1/[\s^2^(Fo^2^)+(0.0505P)^2^+4.5513P] where P=(Fo^2^+2Fc^2^)/3'
_refine_ls_weighting_scheme calc
_refine_ls_wR_factor_gt 0.0922
_refine_ls_wR_factor_ref 0.0947
_reflns_Friedel_coverage 0.000
_reflns_number_gt 1942
_reflns_number_total 2102
_reflns_threshold_expression 'I > 2\s(I)'
_cod_data_source_file d2sc05024b2.cif
_cod_data_source_block MIAu_a
_cod_database_code 1567820
_shelx_shelxl_version_number 2014/7
_shelx_space_group_comment
; 
The symmetry employed for this shelxl refinement is uniquely defined 
by the following loop, which should always be used as a source of 
symmetry information in preference to the above space-group names. 
They are only intended as comments. 
;
_shelx_estimated_absorpt_t_min 0.203
_shelx_estimated_absorpt_t_max 0.304

loop_
_space_group_symop_operation_xyz
'x, y, z'
'-x, -y, -z'

loop_
_atom_site_label
_atom_site_type_symbol
_atom_site_fract_x
_atom_site_fract_y
_atom_site_fract_z
_atom_site_U_iso_or_equiv
_atom_site_adp_type
_atom_site_occupancy
_atom_site_site_symmetry_order
_atom_site_calc_flag
_atom_site_refinement_flags_posn
_atom_site_refinement_flags_adp
_atom_site_refinement_flags_occupancy
_atom_site_disorder_assembly
_atom_site_disorder_group
C7 C 0.2782(9) 0.5580(6) 0.2264(5) 0.0330(18) Uani 1 1 d G . . . .
C8 C 0.0997(11) 0.4412(6) 0.1440(4) 0.044(2) Uani 1 1 d G . . . .
H8 H 0.0919 0.3922 0.0606 0.053 Uiso 1 1 calc R U . . .
N1 N -0.0650(8) 0.4122(5) 0.2112(5) 0.0407(17) Uani 1 1 d G . . . .
N2 N 0.0118(9) 0.5112(5) 0.3351(4) 0.0370(16) Uani 1 1 d G . . . .
N3 N 0.2239(8) 0.6012(5) 0.3445(4) 0.0380(16) Uani 1 1 d G . . . .
Au1 Au 0.54499(6) 0.66749(3) 0.19027(3) 0.03670(19) Uani 1 1 d . . . . .
C1 C 0.3259(16) 0.7074(10) 0.4510(8) 0.0371(19) Uani 1 1 d . . . . .
C2 C 0.1964(19) 0.8065(11) 0.4913(9) 0.046(2) Uani 1 1 d . . . . .
H2 H 0.0392 0.7967 0.4489 0.055 Uiso 1 1 calc R U . . .
C3 C 0.314(2) 0.9220(11) 0.5986(10) 0.055(3) Uani 1 1 d . . . . .
H3 H 0.2341 0.9917 0.6278 0.066 Uiso 1 1 calc R U . . .
C4 C 0.544(2) 0.9334(13) 0.6611(10) 0.063(3) Uani 1 1 d . . . . .
H4 H 0.6190 1.0097 0.7332 0.075 Uiso 1 1 calc R U . . .
C5 C 0.668(2) 0.8323(14) 0.6182(11) 0.063(3) Uani 1 1 d . . . . .
H5 H 0.8254 0.8420 0.6611 0.076 Uiso 1 1 calc R U . . .
C6 C 0.5596(18) 0.7170(12) 0.5117(9) 0.049(2) Uani 1 1 d . . . . .
H6 H 0.6409 0.6486 0.4821 0.059 Uiso 1 1 calc R U . . .
C9 C -0.2741(19) 0.3160(10) 0.1725(10) 0.050(2) Uani 1 1 d . . . . .
H9A H -0.3934 0.3556 0.1210 0.060 Uiso 1 1 calc R U . . .
H9B H -0.3188 0.3028 0.2483 0.060 Uiso 1 1 calc R U . . .
C10 C -0.260(2) 0.1753(12) 0.0961(12) 0.062(3) Uani 1 1 d . . . . .
H10A H -0.2257 0.1872 0.0181 0.093 Uiso 1 1 calc R U . . .
H10B H -0.4056 0.1095 0.0743 0.093 Uiso 1 1 calc R U . . .
H10C H -0.1384 0.1373 0.1459 0.093 Uiso 1 1 calc R U . . .
Br1 Br 0.8587(2) 0.80146(12) 0.14407(11) 0.0569(3) Uani 1 1 d . . . . .

loop_
_atom_site_aniso_label
_atom_site_aniso_U_11
_atom_site_aniso_U_22
_atom_site_aniso_U_33
_atom_site_aniso_U_23
_atom_site_aniso_U_13
_atom_site_aniso_U_12
C7 0.048(5) 0.023(4) 0.027(4) -0.002(3) 0.014(4) 0.010(4)
C8 0.057(6) 0.035(5) 0.036(5) 0.000(4) 0.015(4) 0.008(4)
N1 0.051(5) 0.030(4) 0.039(4) 0.004(3) 0.014(3) 0.009(3)
N2 0.046(4) 0.023(4) 0.033(4) -0.002(3) 0.010(3) -0.003(3)
N3 0.047(4) 0.033(4) 0.037(4) 0.010(3) 0.016(3) 0.009(3)
Au1 0.0459(3) 0.0290(2) 0.0335(2) 0.00048(14) 0.01461(16) 0.00692(15)
C1 0.045(5) 0.036(5) 0.028(4) 0.007(4) 0.013(4) -0.001(4)
C2 0.059(6) 0.043(5) 0.029(4) 0.000(4) 0.012(4) 0.005(5)
C3 0.081(8) 0.035(5) 0.049(6) 0.001(5) 0.030(6) 0.004(5)
C4 0.070(8) 0.061(7) 0.036(5) -0.009(5) 0.016(5) -0.028(6)
C5 0.053(6) 0.075(8) 0.043(6) 0.003(6) 0.002(5) -0.011(6)
C6 0.050(6) 0.050(6) 0.041(5) 0.005(5) 0.009(4) 0.007(5)
C9 0.059(6) 0.031(5) 0.044(5) -0.001(4) 0.004(5) -0.007(4)
C10 0.068(7) 0.036(6) 0.060(7) -0.004(5) 0.000(6) -0.003(5)
Br1 0.0622(7) 0.0497(6) 0.0559(6) 0.0014(5) 0.0248(5) 0.0039(5)

loop_
_atom_type_symbol
_atom_type_description
_atom_type_scat_dispersion_real
_atom_type_scat_dispersion_imag
_atom_type_scat_source
C C 0.0033 0.0016 'International Tables Vol C Tables 4.2.6.8 and 6.1.1.4'
H H 0.0000 0.0000 'International Tables Vol C Tables 4.2.6.8 and 6.1.1.4'
N N 0.0061 0.0033 'International Tables Vol C Tables 4.2.6.8 and 6.1.1.4'
Au Au -2.0133 8.8022 'International Tables Vol C Tables 4.2.6.8 and 6.1.1.4'
Br Br -0.2901 2.4595 'International Tables Vol C Tables 4.2.6.8 and 6.1.1.4'

loop_
_geom_angle_atom_site_label_1
_geom_angle_atom_site_label_2
_geom_angle_atom_site_label_3
_geom_angle
_geom_angle_site_symmetry_1
_geom_angle_site_symmetry_3
_geom_angle_publ_flag
N3 C7 C8 108.0 . . ?
N3 C7 Au1 121.7(3) . . ?
C8 C7 Au1 130.0(3) . . ?
C7 C8 N1 108.0 . . ?
C7 C8 H8 126.0 . . ?
N1 C8 H8 126.0 . . ?
C9 N1 C8 131.2(6) . . ?
C9 N1 N2 120.7(6) . . ?
C8 N1 N2 108.0 . . ?
N3 N2 N1 108.0 . . ?
C1 N3 C7 132.7(5) . . ?
C1 N3 N2 119.2(5) . . ?
C7 N3 N2 108.0 . . ?
C7 Au1 Br1 178.67(19) . . ?
N3 C1 C6 117.8(8) . . ?
N3 C1 C2 118.6(8) . . ?
C6 C1 C2 123.5(9) . . ?
C1 C2 C3 116.9(10) . . ?
C1 C2 H2 121.5 . . ?
C3 C2 H2 121.5 . . ?
C4 C3 C2 120.7(11) . . ?
C4 C3 H3 119.7 . . ?
C2 C3 H3 119.7 . . ?
C3 C4 C5 120.8(10) . . ?
C3 C4 H4 119.6 . . ?
C5 C4 H4 119.6 . . ?
C6 C5 C4 120.4(11) . . ?
C6 C5 H5 119.8 . . ?
C4 C5 H5 119.8 . . ?
C1 C6 C5 117.6(10) . . ?
C1 C6 H6 121.2 . . ?
C5 C6 H6 121.2 . . ?
N1 C9 C10 111.6(9) . . ?
N1 C9 H9A 109.3 . . ?
C10 C9 H9A 109.3 . . ?
N1 C9 H9B 109.3 . . ?
C10 C9 H9B 109.3 . . ?
H9A C9 H9B 108.0 . . ?
C9 C10 H10A 109.5 . . ?
C9 C10 H10B 109.5 . . ?
H10A C10 H10B 109.5 . . ?
C9 C10 H10C 109.5 . . ?
H10A C10 H10C 109.5 . . ?
H10B C10 H10C 109.5 . . ?

loop_
_geom_bond_atom_site_label_1
_geom_bond_atom_site_label_2
_geom_bond_distance
_geom_bond_site_symmetry_2
_geom_bond_publ_flag
C7 N3 1.4200 . ?
C7 C8 1.4200 . ?
C7 Au1 1.985(4) . ?
C8 N1 1.4200 . ?
C8 H8 0.9300 . ?
N1 C9 1.377(10) . ?
N1 N2 1.4200 . ?
N2 N3 1.4200 . ?
N3 C1 1.333(9) . ?
Au1 Br1 2.3795(12) . ?
C1 C6 1.384(14) . ?
C1 C2 1.389(14) . ?
C2 C3 1.402(14) . ?
C2 H2 0.9300 . ?
C3 C4 1.369(17) . ?
C3 H3 0.9300 . ?
C4 C5 1.387(18) . ?
C4 H4 0.9300 . ?
C5 C6 1.387(15) . ?
C5 H5 0.9300 . ?
C6 H6 0.9300 . ?
C9 C10 1.469(15) . ?
C9 H9A 0.9700 . ?
C9 H9B 0.9700 . ?
C10 H10A 0.9600 . ?
C10 H10B 0.9600 . ?
C10 H10C 0.9600 . ?

loop_
_geom_torsion_atom_site_label_1
_geom_torsion_atom_site_label_2
_geom_torsion_atom_site_label_3
_geom_torsion_atom_site_label_4
_geom_torsion
_geom_torsion_site_symmetry_1
_geom_torsion_site_symmetry_2
_geom_torsion_site_symmetry_3
_geom_torsion_site_symmetry_4
_geom_torsion_publ_flag
N3 C7 C8 N1 0.0 . . . . ?
Au1 C7 C8 N1 -173.2(5) . . . . ?
C7 C8 N1 C9 176.1(9) . . . . ?
C7 C8 N1 N2 0.0 . . . . ?
C9 N1 N2 N3 -176.6(8) . . . . ?
C8 N1 N2 N3 0.0 . . . . ?
C8 C7 N3 C1 -176.9(8) . . . . ?
Au1 C7 N3 C1 -3.0(9) . . . . ?
C8 C7 N3 N2 0.0 . . . . ?
Au1 C7 N3 N2 173.9(5) . . . . ?
N1 N2 N3 C1 177.4(7) . . . . ?
N1 N2 N3 C7 0.0 . . . . ?
C7 N3 C1 C6 -53.8(11) . . . . ?
N2 N3 C1 C6 129.6(7) . . . . ?
C7 N3 C1 C2 122.8(8) . . . . ?
N2 N3 C1 C2 -53.8(10) . . . . ?
N3 C1 C2 C3 -175.9(8) . . . . ?
C6 C1 C2 C3 0.5(14) . . . . ?
C1 C2 C3 C4 -1.1(15) . . . . ?
C2 C3 C4 C5 1.2(17) . . . . ?
C3 C4 C5 C6 -0.6(18) . . . . ?
N3 C1 C6 C5 176.4(9) . . . . ?
C2 C1 C6 C5 0.0(15) . . . . ?
C4 C5 C6 C1 0.1(16) . . . . ?
C8 N1 C9 C10 41.6(12) . . . . ?
N2 N1 C9 C10 -142.7(8) . . . . ?
